data_7154188
loop_
_publ_author_name
'Li, Jing'
'Liu, Mao'
'Li, Qi'
'Tian, Hua'
'Shi, Yian'

_publ_section_title
;
 A facile approach to spirocyclic 2-azido indolines via azidation of
 indoles with ceric ammonium nitrate.
;
_journal_issue 48
_journal_name_full 'Organic &amp; biomolecular chemistry'
_journal_page_first 9769
_journal_page_last 9772
_journal_paper_doi 10.1039/c4ob01549e
_journal_volume 12
_journal_year 2014
_chemical_formula_moiety 'C21 H23 N5 O4 S'
_chemical_formula_sum 'C21 H23 N5 O4 S'
_chemical_formula_weight 441.50
_chemical_name_systematic anti-5a
_space_group_IT_number 14
_symmetry_cell_setting monoclinic
_symmetry_space_group_name_Hall '-P 2ybc'
_symmetry_space_group_name_H-M 'P 1 21/c 1'
_atom_sites_solution_hydrogens geom
_atom_sites_solution_primary direct
_atom_sites_solution_secondary difmap
_audit_creation_method SHELXL-97
_cell_angle_alpha 90.00
_cell_angle_beta 95.045(4)
_cell_angle_gamma 90.00
_cell_formula_units_Z 8
_cell_length_a 18.126(5)
_cell_length_b 14.074(4)
_cell_length_c 16.468(6)
_cell_measurement_reflns_used 12773
_cell_measurement_temperature 173(2)
_cell_measurement_theta_max 27.48
_cell_measurement_theta_min 1.24
_cell_volume 4185(2)
_computing_cell_refinement 'CrystalClear (Rigaku Inc., 2007)'
_computing_data_collection 'CrystalClear (Rigaku Inc., 2007)'
_computing_data_reduction 'CrystalClear (Rigaku Inc., 2007)'
_computing_molecular_graphics 'Olex2 ver 1.1'
_computing_publication_material 'SHELX97 (Sheldrick, 2008)'
_computing_structure_refinement 'Olex2 ver 1.1'
_computing_structure_solution 'SHELXS-97 (Sheldrick, 2008)'
_diffrn_ambient_temperature 173(2)
_diffrn_measured_fraction_theta_full 0.992
_diffrn_measured_fraction_theta_max 0.992
_diffrn_measurement_device_type 'Saturn724+ CCD'
_diffrn_measurement_method '\w scans at fixed \c = 45\%'
_diffrn_radiation_monochromator graphite
_diffrn_radiation_source 'sealed tube'
_diffrn_radiation_type MoK\a
_diffrn_radiation_wavelength 0.71073
_diffrn_reflns_av_R_equivalents 0.0648
_diffrn_reflns_av_sigmaI/netI 0.0675
_diffrn_reflns_limit_h_max 23
_diffrn_reflns_limit_h_min -23
_diffrn_reflns_limit_k_max 18
_diffrn_reflns_limit_k_min -18
_diffrn_reflns_limit_l_max 21
_diffrn_reflns_limit_l_min -21
_diffrn_reflns_number 30549
_diffrn_reflns_theta_full 27.48
_diffrn_reflns_theta_max 27.48
_diffrn_reflns_theta_min 2.48
_exptl_absorpt_coefficient_mu 0.194
_exptl_absorpt_correction_T_max 1.0000
_exptl_absorpt_correction_T_min 0.6838
_exptl_absorpt_correction_type multi-scan
_exptl_absorpt_process_details 'CrystalClear (Rigaku Inc., 2007)'
_exptl_crystal_colour colorless
_exptl_crystal_density_diffrn 1.402
_exptl_crystal_density_method 'not measured'
_exptl_crystal_description plate
_exptl_crystal_F_000 1856
_exptl_crystal_size_max 0.37
_exptl_crystal_size_mid 0.26
_exptl_crystal_size_min 0.13
_refine_diff_density_max 0.388
_refine_diff_density_min -0.405
_refine_diff_density_rms 0.145
_refine_ls_extinction_method none
_refine_ls_goodness_of_fit_ref 1.242
_refine_ls_hydrogen_treatment constr
_refine_ls_matrix_type full
_refine_ls_number_parameters 563
_refine_ls_number_reflns 9533
_refine_ls_number_restraints 0
_refine_ls_restrained_S_all 1.242
_refine_ls_R_factor_all 0.0995
_refine_ls_R_factor_gt 0.0834
_refine_ls_shift/su_max 0.001
_refine_ls_shift/su_mean 0.000
_refine_ls_structure_factor_coef Fsqd
_refine_ls_weighting_details 'calc w=1/[\s^2^(Fo^2^)+(0.0377P)^2^+4.2874P] where P=(Fo^2^+2Fc^2^)/3'
_refine_ls_weighting_scheme calc
_refine_ls_wR_factor_gt 0.1577
_refine_ls_wR_factor_ref 0.1659
_reflns_number_gt 8420
_reflns_number_total 9533
_reflns_threshold_expression >2sigma(I)
_cod_data_source_file c4ob01549e2.cif
_cod_data_source_block a
_cod_depositor_comments 'Adding full bibliography for 7154184--7154188.cif.'
_cod_original_sg_symbol_H-M P2(1)/c
_cod_database_code 7154188

loop_
_symmetry_equiv_pos_as_xyz
'x, y, z'
'-x, y+1/2, -z+1/2'
'-x, -y, -z'
'x, -y-1/2, z-1/2'

loop_
_atom_site_label
_atom_site_type_symbol
_atom_site_fract_x
_atom_site_fract_y
_atom_site_fract_z
_atom_site_U_iso_or_equiv
_atom_site_adp_type
_atom_site_occupancy
_atom_site_symmetry_multiplicity
_atom_site_calc_flag
_atom_site_refinement_flags
S1 S 0.05058(4) 0.44684(5) 0.38017(4) 0.02998(17) Uani 1 1 d .
S2 S 0.42775(4) 0.28135(5) 0.15272(4) 0.03114(18) Uani 1 1 d .
O1 O -0.15863(15) 0.29045(16) 0.23422(14) 0.0472(6) Uani 1 1 d .
O2 O -0.19475(12) 0.33152(15) 0.35827(13) 0.0362(5) Uani 1 1 d .
O3 O -0.00277(12) 0.37316(15) 0.36352(13) 0.0367(5) Uani 1 1 d .
O4 O 0.09931(12) 0.44403(17) 0.45368(12) 0.0398(5) Uani 1 1 d .
O5 O 0.64208(16) 0.45575(18) 0.27123(17) 0.0589(7) Uani 1 1 d .
O6 O 0.67061(14) 0.39581(16) 0.15044(15) 0.0475(6) Uani 1 1 d .
O7 O 0.38126(12) 0.28195(17) 0.07760(12) 0.0405(5) Uani 1 1 d .
O8 O 0.47828(12) 0.35824(15) 0.17163(14) 0.0388(5) Uani 1 1 d .
N1 N -0.14084(14) 0.43997(17) 0.28554(14) 0.0302(5) Uani 1 1 d .
N2 N 0.00632(13) 0.54676(17) 0.38328(14) 0.0290(5) Uani 1 1 d .
N3 N -0.19674(13) 0.55259(18) 0.37121(15) 0.0332(6) Uani 1 1 d .
N4 N -0.23306(14) 0.51900(19) 0.42440(16) 0.0346(6) Uani 1 1 d .
N5 N -0.27170(16) 0.4957(2) 0.47123(19) 0.0485(7) Uani 1 1 d .
N6 N 0.62629(14) 0.29868(18) 0.24016(14) 0.0317(5) Uani 1 1 d .
N7 N 0.47694(13) 0.18525(17) 0.15059(14) 0.0299(5) Uani 1 1 d .
N8 N 0.67594(15) 0.1707(2) 0.16291(17) 0.0409(6) Uani 1 1 d .
N9 N 0.71715(15) 0.2032(2) 0.11379(16) 0.0407(6) Uani 1 1 d .
N10 N 0.75927(18) 0.2235(3) 0.07094(19) 0.0595(9) Uani 1 1 d .
C1 C -0.12829(15) 0.5001(2) 0.35819(16) 0.0271(6) Uani 1 1 d .
H1 H -0.1117 0.4611 0.4072 0.033 Uiso 1 1 calc R
C2 C -0.06655(15) 0.5708(2) 0.33762(17) 0.0285(6) Uani 1 1 d .
C3 C -0.07741(17) 0.6731(2) 0.36828(19) 0.0340(7) Uani 1 1 d .
H3A H -0.1073 0.7110 0.3268 0.041 Uiso 1 1 calc R
H3B H -0.1025 0.6728 0.4193 0.041 Uiso 1 1 calc R
C4 C 0.00059(18) 0.7132(2) 0.3831(2) 0.0433(8) Uani 1 1 d .
H4A H 0.0184 0.7369 0.3317 0.052 Uiso 1 1 calc R
H4B H 0.0020 0.7660 0.4230 0.052 Uiso 1 1 calc R
C5 C 0.04675(18) 0.6313(2) 0.4161(2) 0.0401(8) Uani 1 1 d .
H5A H 0.0971 0.6339 0.3973 0.048 Uiso 1 1 calc R
H5B H 0.0509 0.6310 0.4765 0.048 Uiso 1 1 calc R
C6 C -0.06699(16) 0.5606(2) 0.24553(17) 0.0300(6) Uani 1 1 d .
C7 C -0.03385(17) 0.6152(2) 0.18924(18) 0.0365(7) Uani 1 1 d .
H7 H -0.0065 0.6704 0.2062 0.044 Uiso 1 1 calc R
C8 C -0.04079(18) 0.5888(3) 0.10747(19) 0.0431(8) Uani 1 1 d .
H8 H -0.0186 0.6264 0.0684 0.052 Uiso 1 1 calc R
C9 C -0.08006(18) 0.5076(3) 0.08296(18) 0.0421(8) Uani 1 1 d .
H9 H -0.0834 0.4895 0.0272 0.050 Uiso 1 1 calc R
C10 C -0.11438(18) 0.4525(2) 0.13806(18) 0.0375(7) Uani 1 1 d .
H10 H -0.1415 0.3971 0.1212 0.045 Uiso 1 1 calc R
C11 C -0.10778(16) 0.4813(2) 0.21919(17) 0.0308(6) Uani 1 1 d .
C12 C -0.16390(17) 0.3481(2) 0.28776(18) 0.0352(7) Uani 1 1 d .
C13 C -0.21092(18) 0.2322(2) 0.3743(2) 0.0378(7) Uani 1 1 d .
H13A H -0.2259 0.1992 0.3224 0.045 Uiso 1 1 calc R
H13B H -0.2524 0.2281 0.4095 0.045 Uiso 1 1 calc R
C14 C -0.1439(2) 0.1858(3) 0.4155(2) 0.0491(9) Uani 1 1 d .
H14A H -0.1044 0.1851 0.3786 0.074 Uiso 1 1 calc R
H14B H -0.1559 0.1204 0.4301 0.074 Uiso 1 1 calc R
H14C H -0.1273 0.2213 0.4650 0.074 Uiso 1 1 calc R
C15 C 0.10769(16) 0.4505(2) 0.29826(17) 0.0288(6) Uani 1 1 d .
C16 C 0.17887(17) 0.4857(2) 0.3112(2) 0.0397(7) Uani 1 1 d .
H16 H 0.1973 0.5080 0.3635 0.048 Uiso 1 1 calc R
C17 C 0.22301(18) 0.4878(3) 0.2465(2) 0.0431(8) Uani 1 1 d .
H17 H 0.2716 0.5134 0.2548 0.052 Uiso 1 1 calc R
C18 C 0.19789(18) 0.4536(2) 0.16995(19) 0.0374(7) Uani 1 1 d .
C19 C 0.12633(18) 0.4185(2) 0.15901(19) 0.0379(7) Uani 1 1 d .
H19 H 0.1080 0.3953 0.1069 0.045 Uiso 1 1 calc R
C20 C 0.08108(17) 0.4164(2) 0.22216(18) 0.0342(7) Uani 1 1 d .
H20 H 0.0322 0.3918 0.2136 0.041 Uiso 1 1 calc R
C21 C 0.2476(2) 0.4542(3) 0.1016(2) 0.0533(9) Uani 1 1 d .
H21A H 0.2819 0.5081 0.1084 0.080 Uiso 1 1 calc R
H21B H 0.2176 0.4601 0.0494 0.080 Uiso 1 1 calc R
H21C H 0.2759 0.3948 0.1023 0.080 Uiso 1 1 calc R
C22 C 0.61025(16) 0.2298(2) 0.17446(17) 0.0300(6) Uani 1 1 d .
H22 H 0.5930 0.2630 0.1226 0.036 Uiso 1 1 calc R
C23 C 0.54667(16) 0.1655(2) 0.20377(16) 0.0275(6) Uani 1 1 d .
C24 C 0.55491(18) 0.0580(2) 0.19193(18) 0.0350(7) Uani 1 1 d .
H24A H 0.6078 0.0400 0.1940 0.042 Uiso 1 1 calc R
H24B H 0.5315 0.0226 0.2348 0.042 Uiso 1 1 calc R
C25 C 0.5159(2) 0.0370(2) 0.10840(19) 0.0407(8) Uani 1 1 d .
H25A H 0.5473 0.0545 0.0645 0.049 Uiso 1 1 calc R
H25B H 0.5024 -0.0310 0.1030 0.049 Uiso 1 1 calc R
C26 C 0.44765(19) 0.0994(2) 0.1066(2) 0.0397(8) Uani 1 1 d .
H26A H 0.4283 0.1147 0.0500 0.048 Uiso 1 1 calc R
H26B H 0.4080 0.0689 0.1351 0.048 Uiso 1 1 calc R
C27 C 0.54561(16) 0.1945(2) 0.29190(16) 0.0302(6) Uani 1 1 d .
C28 C 0.50717(19) 0.1534(3) 0.35180(19) 0.0409(8) Uani 1 1 d .
H28 H 0.4767 0.0993 0.3403 0.049 Uiso 1 1 calc R
C29 C 0.5144(2) 0.1934(3) 0.4295(2) 0.0513(9) Uani 1 1 d .
H29 H 0.4883 0.1667 0.4716 0.062 Uiso 1 1 calc R
C30 C 0.5591(2) 0.2713(3) 0.44565(19) 0.0498(9) Uani 1 1 d .
H30 H 0.5628 0.2976 0.4990 0.060 Uiso 1 1 calc R
C31 C 0.59852(19) 0.3124(2) 0.38719(19) 0.0410(8) Uani 1 1 d .
H31 H 0.6295 0.3659 0.3992 0.049 Uiso 1 1 calc R
C32 C 0.59105(17) 0.2720(2) 0.30968(17) 0.0327(7) Uani 1 1 d .
C33 C 0.64585(18) 0.3909(2) 0.2246(2) 0.0400(7) Uani 1 1 d .
C34 C 0.6798(2) 0.4910(3) 0.1162(3) 0.0617(11) Uani 1 1 d .
H34A H 0.7306 0.4985 0.0997 0.074 Uiso 1 1 calc R
H34B H 0.6715 0.5400 0.1576 0.074 Uiso 1 1 calc R
C35 C 0.6252(3) 0.5024(3) 0.0446(3) 0.0699(13) Uani 1 1 d .
H35A H 0.6353 0.4557 0.0028 0.105 Uiso 1 1 calc R
H35B H 0.6289 0.5666 0.0224 0.105 Uiso 1 1 calc R
H35C H 0.5751 0.4923 0.0611 0.105 Uiso 1 1 calc R
C36 C 0.36870(16) 0.2736(2) 0.23253(17) 0.0306(6) Uani 1 1 d .
C37 C 0.30398(17) 0.2213(2) 0.22110(19) 0.0363(7) Uani 1 1 d .
H37 H 0.2906 0.1909 0.1704 0.044 Uiso 1 1 calc R
C38 C 0.25893(18) 0.2139(2) 0.2845(2) 0.0397(7) Uani 1 1 d .
H38 H 0.2149 0.1771 0.2771 0.048 Uiso 1 1 calc R
C39 C 0.27674(17) 0.2593(2) 0.35887(19) 0.0364(7) Uani 1 1 d .
C40 C 0.34166(18) 0.3117(2) 0.3683(2) 0.0407(8) Uani 1 1 d .
H40 H 0.3548 0.3429 0.4186 0.049 Uiso 1 1 calc R
C41 C 0.38786(17) 0.3194(2) 0.30601(19) 0.0356(7) Uani 1 1 d .
H41 H 0.4322 0.3556 0.3135 0.043 Uiso 1 1 calc R
C42 C 0.2268(2) 0.2511(3) 0.4274(2) 0.0496(9) Uani 1 1 d .
H42A H 0.1985 0.3100 0.4311 0.074 Uiso 1 1 calc R
H42B H 0.2570 0.2402 0.4789 0.074 Uiso 1 1 calc R
H42C H 0.1926 0.1978 0.4166 0.074 Uiso 1 1 calc R

loop_
_atom_site_aniso_label
_atom_site_aniso_U_11
_atom_site_aniso_U_22
_atom_site_aniso_U_33
_atom_site_aniso_U_23
_atom_site_aniso_U_13
_atom_site_aniso_U_12
S1 0.0301(4) 0.0310(4) 0.0285(3) 0.0014(3) 0.0006(3) 0.0049(3)
S2 0.0330(4) 0.0287(4) 0.0313(4) 0.0045(3) 0.0001(3) 0.0015(3)
O1 0.0687(17) 0.0363(13) 0.0367(12) -0.0078(10) 0.0060(11) -0.0107(12)
O2 0.0420(12) 0.0279(11) 0.0395(12) 0.0024(9) 0.0084(9) -0.0028(10)
O3 0.0366(12) 0.0289(11) 0.0451(12) 0.0028(9) 0.0062(9) 0.0030(10)
O4 0.0372(12) 0.0513(14) 0.0302(11) 0.0028(10) -0.0020(9) 0.0155(11)
O5 0.0735(19) 0.0368(14) 0.0675(17) -0.0139(13) 0.0118(14) -0.0136(14)
O6 0.0546(15) 0.0305(12) 0.0598(15) 0.0068(11) 0.0184(12) -0.0072(11)
O7 0.0405(12) 0.0490(14) 0.0312(11) 0.0068(10) -0.0013(9) 0.0074(11)
O8 0.0393(12) 0.0283(11) 0.0491(13) 0.0035(10) 0.0050(10) -0.0015(10)
N1 0.0358(13) 0.0276(13) 0.0267(11) -0.0015(10) 0.0004(10) -0.0030(11)
N2 0.0268(12) 0.0283(13) 0.0310(12) -0.0031(10) -0.0021(10) 0.0021(10)
N3 0.0276(12) 0.0329(14) 0.0390(14) 0.0047(11) 0.0021(10) 0.0020(11)
N4 0.0263(13) 0.0382(15) 0.0383(14) -0.0046(12) -0.0026(11) -0.0008(12)
N5 0.0396(16) 0.057(2) 0.0507(17) -0.0029(15) 0.0119(14) -0.0023(15)
N6 0.0323(13) 0.0310(14) 0.0316(12) -0.0031(10) 0.0019(10) -0.0040(11)
N7 0.0318(13) 0.0285(13) 0.0280(12) -0.0003(10) -0.0060(10) 0.0000(11)
N8 0.0386(15) 0.0392(16) 0.0472(16) 0.0018(12) 0.0155(12) 0.0068(13)
N9 0.0375(15) 0.0487(17) 0.0368(14) -0.0074(12) 0.0084(12) 0.0004(13)
N10 0.0512(19) 0.084(3) 0.0460(18) -0.0056(17) 0.0188(15) -0.0037(18)
C1 0.0288(14) 0.0259(15) 0.0260(13) 0.0004(11) -0.0014(11) 0.0013(12)
C2 0.0264(14) 0.0292(15) 0.0292(14) 0.0010(11) -0.0009(11) 0.0034(12)
C3 0.0346(16) 0.0264(15) 0.0403(16) -0.0001(12) -0.0019(13) 0.0003(13)
C4 0.0391(18) 0.0356(18) 0.054(2) -0.0068(15) -0.0050(15) -0.0042(15)
C5 0.0345(17) 0.0370(18) 0.0471(18) -0.0086(14) -0.0058(14) -0.0022(14)
C6 0.0284(14) 0.0323(16) 0.0288(14) 0.0005(12) -0.0013(11) 0.0045(13)
C7 0.0333(16) 0.0369(17) 0.0387(16) 0.0066(13) 0.0006(13) -0.0055(14)
C8 0.0404(18) 0.056(2) 0.0325(16) 0.0125(15) 0.0024(13) -0.0065(17)
C9 0.0422(18) 0.058(2) 0.0254(14) 0.0014(14) 0.0007(13) -0.0023(17)
C10 0.0397(17) 0.0421(18) 0.0293(15) 0.0000(13) -0.0040(13) -0.0041(15)
C11 0.0301(15) 0.0349(16) 0.0268(13) 0.0049(12) -0.0005(11) -0.0013(13)
C12 0.0354(16) 0.0374(17) 0.0315(15) -0.0007(13) -0.0042(12) -0.0008(14)
C13 0.0420(18) 0.0300(16) 0.0412(17) 0.0026(13) 0.0031(14) -0.0082(14)
C14 0.051(2) 0.0396(19) 0.056(2) 0.0065(16) 0.0021(17) 0.0054(17)
C15 0.0289(14) 0.0262(15) 0.0317(14) 0.0004(11) 0.0044(11) 0.0027(12)
C16 0.0310(16) 0.049(2) 0.0381(16) -0.0097(15) -0.0016(13) 0.0022(15)
C17 0.0290(16) 0.047(2) 0.055(2) -0.0032(16) 0.0091(14) -0.0009(15)
C18 0.0398(17) 0.0343(17) 0.0390(17) 0.0016(13) 0.0083(14) 0.0101(15)
C19 0.0451(18) 0.0363(17) 0.0324(15) -0.0042(13) 0.0045(13) 0.0053(15)
C20 0.0357(16) 0.0308(16) 0.0356(15) -0.0035(12) 0.0003(13) 0.0003(13)
C21 0.053(2) 0.056(2) 0.054(2) 0.0055(18) 0.0214(18) 0.0133(19)
C22 0.0335(15) 0.0277(15) 0.0291(14) -0.0014(11) 0.0036(11) 0.0037(13)
C23 0.0313(14) 0.0263(15) 0.0241(13) 0.0019(11) -0.0019(11) -0.0003(12)
C24 0.0419(17) 0.0260(15) 0.0359(15) 0.0039(12) -0.0039(13) 0.0001(14)
C25 0.056(2) 0.0287(16) 0.0357(16) -0.0014(13) -0.0054(15) 0.0008(15)
C26 0.0471(19) 0.0294(16) 0.0402(17) -0.0018(13) -0.0105(14) -0.0036(15)
C27 0.0335(15) 0.0329(16) 0.0239(13) 0.0040(11) 0.0014(11) 0.0027(13)
C28 0.0467(19) 0.0440(19) 0.0322(15) 0.0070(14) 0.0049(14) 0.0000(16)
C29 0.064(2) 0.060(2) 0.0315(17) 0.0101(16) 0.0120(16) 0.012(2)
C30 0.068(2) 0.056(2) 0.0248(15) -0.0059(15) -0.0010(15) 0.013(2)
C31 0.0475(19) 0.0388(18) 0.0347(16) -0.0064(14) -0.0077(14) 0.0034(16)
C32 0.0332(15) 0.0349(16) 0.0290(14) -0.0031(12) -0.0024(12) 0.0024(13)
C33 0.0337(17) 0.0319(17) 0.054(2) -0.0033(15) -0.0004(14) -0.0025(14)
C34 0.060(3) 0.035(2) 0.092(3) 0.015(2) 0.023(2) -0.0139(19)
C35 0.088(3) 0.053(3) 0.073(3) 0.020(2) 0.032(3) 0.015(2)
C36 0.0307(15) 0.0293(15) 0.0316(14) 0.0007(12) 0.0021(12) -0.0001(13)
C37 0.0384(17) 0.0361(17) 0.0335(15) -0.0029(13) -0.0022(13) -0.0033(14)
C38 0.0337(16) 0.0396(18) 0.0450(18) -0.0003(14) -0.0015(14) -0.0052(15)
C39 0.0356(16) 0.0350(17) 0.0384(16) 0.0041(13) 0.0020(13) 0.0074(14)
C40 0.0394(17) 0.0451(19) 0.0370(16) -0.0115(14) 0.0003(14) 0.0018(15)
C41 0.0340(16) 0.0315(16) 0.0406(16) -0.0070(13) -0.0011(13) -0.0045(14)
C42 0.045(2) 0.059(2) 0.0458(19) 0.0075(17) 0.0093(16) 0.0051(18)

loop_
_atom_type_symbol
_atom_type_description
_atom_type_scat_dispersion_real
_atom_type_scat_dispersion_imag
_atom_type_scat_source
C C 0.0033 0.0016 'International Tables Vol C Tables 4.2.6.8 and 6.1.1.4'
H H 0.0000 0.0000 'International Tables Vol C Tables 4.2.6.8 and 6.1.1.4'
N N 0.0061 0.0033 'International Tables Vol C Tables 4.2.6.8 and 6.1.1.4'
O O 0.0106 0.0060 'International Tables Vol C Tables 4.2.6.8 and 6.1.1.4'
S S 0.1246 0.1234 'International Tables Vol C Tables 4.2.6.8 and 6.1.1.4'

loop_
_geom_angle_atom_site_label_1
_geom_angle_atom_site_label_2
_geom_angle_atom_site_label_3
_geom_angle
O3 S1 O4 119.88(14)
O3 S1 N2 107.88(13)
O4 S1 N2 105.47(13)
O3 S1 C15 107.82(14)
O4 S1 C15 106.60(14)
N2 S1 C15 108.81(13)
O7 S2 O8 119.89(14)
O7 S2 N7 105.59(13)
O8 S2 N7 106.99(13)
O7 S2 C36 107.05(14)
O8 S2 C36 107.54(14)
N7 S2 C36 109.53(14)
C12 O2 C13 115.3(2)
C33 O6 C34 117.1(3)
C12 N1 C11 124.2(3)
C12 N1 C1 123.5(2)
C11 N1 C1 110.3(2)
C5 N2 C2 112.9(2)
C5 N2 S1 118.65(19)
C2 N2 S1 126.61(19)
N4 N3 C1 114.8(2)
N5 N4 N3 172.7(3)
C33 N6 C32 123.0(3)
C33 N6 C22 121.7(3)
C32 N6 C22 110.5(2)
C26 N7 C23 112.4(2)
C26 N7 S2 121.1(2)
C23 N7 S2 125.38(19)
N9 N8 C22 114.6(3)
N10 N9 N8 172.0(4)
N1 C1 N3 109.6(2)
N1 C1 C2 104.7(2)
N3 C1 C2 109.9(2)
N1 C1 H1 110.8
N3 C1 H1 110.8
C2 C1 H1 110.8
N2 C2 C6 113.9(2)
N2 C2 C3 100.3(2)
C6 C2 C3 115.1(2)
N2 C2 C1 111.4(2)
C6 C2 C1 102.4(2)
C3 C2 C1 114.2(2)
C4 C3 C2 104.8(2)
C4 C3 H3A 110.8
C2 C3 H3A 110.8
C4 C3 H3B 110.8
C2 C3 H3B 110.8
H3A C3 H3B 108.9
C5 C4 C3 104.7(3)
C5 C4 H4A 110.8
C3 C4 H4A 110.8
C5 C4 H4B 110.8
C3 C4 H4B 110.8
H4A C4 H4B 108.9
N2 C5 C4 104.1(2)
N2 C5 H5A 110.9
C4 C5 H5A 110.9
N2 C5 H5B 110.9
C4 C5 H5B 110.9
H5A C5 H5B 108.9
C7 C6 C11 119.3(3)
C7 C6 C2 130.6(3)
C11 C6 C2 110.1(3)
C6 C7 C8 119.5(3)
C6 C7 H7 120.2
C8 C7 H7 120.2
C9 C8 C7 120.1(3)
C9 C8 H8 119.9
C7 C8 H8 119.9
C10 C9 C8 121.3(3)
C10 C9 H9 119.3
C8 C9 H9 119.3
C9 C10 C11 117.5(3)
C9 C10 H10 121.3
C11 C10 H10 121.3
C6 C11 C10 122.2(3)
C6 C11 N1 109.8(2)
C10 C11 N1 128.0(3)
O1 C12 O2 125.1(3)
O1 C12 N1 125.1(3)
O2 C12 N1 109.8(3)
O2 C13 C14 109.6(3)
O2 C13 H13A 109.8
C14 C13 H13A 109.8
O2 C13 H13B 109.8
C14 C13 H13B 109.8
H13A C13 H13B 108.2
C13 C14 H14A 109.5
C13 C14 H14B 109.5
H14A C14 H14B 109.5
C13 C14 H14C 109.5
H14A C14 H14C 109.5
H14B C14 H14C 109.5
C16 C15 C20 120.6(3)
C16 C15 S1 119.6(2)
C20 C15 S1 119.8(2)
C15 C16 C17 118.9(3)
C15 C16 H16 120.6
C17 C16 H16 120.6
C18 C17 C16 121.6(3)
C18 C17 H17 119.2
C16 C17 H17 119.2
C19 C18 C17 118.1(3)
C19 C18 C21 121.4(3)
C17 C18 C21 120.5(3)
C20 C19 C18 121.4(3)
C20 C19 H19 119.3
C18 C19 H19 119.3
C19 C20 C15 119.4(3)
C19 C20 H20 120.3
C15 C20 H20 120.3
C18 C21 H21A 109.5
C18 C21 H21B 109.5
H21A C21 H21B 109.5
C18 C21 H21C 109.5
H21A C21 H21C 109.5
H21B C21 H21C 109.5
N6 C22 N8 111.0(2)
N6 C22 C23 104.9(2)
N8 C22 C23 109.6(2)
N6 C22 H22 110.4
N8 C22 H22 110.4
C23 C22 H22 110.4
N7 C23 C27 115.5(2)
N7 C23 C24 101.3(2)
C27 C23 C24 113.5(2)
N7 C23 C22 108.5(2)
C27 C23 C22 102.2(2)
C24 C23 C22 116.5(2)
C25 C24 C23 105.3(2)
C25 C24 H24A 110.7
C23 C24 H24A 110.7
C25 C24 H24B 110.7
C23 C24 H24B 110.7
H24A C24 H24B 108.8
C26 C25 C24 102.6(3)
C26 C25 H25A 111.2
C24 C25 H25A 111.2
C26 C25 H25B 111.2
C24 C25 H25B 111.2
H25A C25 H25B 109.2
N7 C26 C25 101.9(2)
N7 C26 H26A 111.4
C25 C26 H26A 111.4
N7 C26 H26B 111.4
C25 C26 H26B 111.4
H26A C26 H26B 109.3
C32 C27 C28 120.4(3)
C32 C27 C23 111.0(3)
C28 C27 C23 128.5(3)
C27 C28 C29 118.3(3)
C27 C28 H28 120.9
C29 C28 H28 120.9
C30 C29 C28 120.3(3)
C30 C29 H29 119.8
C28 C29 H29 119.8
C29 C30 C31 122.3(3)
C29 C30 H30 118.9
C31 C30 H30 118.9
C30 C31 C32 117.1(3)
C30 C31 H31 121.5
C32 C31 H31 121.5
C27 C32 C31 121.6(3)
C27 C32 N6 110.0(2)
C31 C32 N6 128.4(3)
O5 C33 O6 126.0(3)
O5 C33 N6 124.6(3)
O6 C33 N6 109.3(3)
O6 C34 C35 108.4(3)
O6 C34 H34A 110.0
C35 C34 H34A 110.0
O6 C34 H34B 110.0
C35 C34 H34B 110.0
H34A C34 H34B 108.4
C34 C35 H35A 109.5
C34 C35 H35B 109.5
H35A C35 H35B 109.5
C34 C35 H35C 109.5
H35A C35 H35C 109.5
H35B C35 H35C 109.5
C37 C36 C41 120.6(3)
C37 C36 S2 119.5(2)
C41 C36 S2 119.8(2)
C36 C37 C38 119.1(3)
C36 C37 H37 120.4
C38 C37 H37 120.4
C37 C38 C39 121.5(3)
C37 C38 H38 119.3
C39 C38 H38 119.3
C40 C39 C38 118.1(3)
C40 C39 C42 121.0(3)
C38 C39 C42 120.9(3)
C41 C40 C39 121.5(3)
C41 C40 H40 119.3
C39 C40 H40 119.3
C40 C41 C36 119.2(3)
C40 C41 H41 120.4
C36 C41 H41 120.4
C39 C42 H42A 109.5
C39 C42 H42B 109.5
H42A C42 H42B 109.5
C39 C42 H42C 109.5
H42A C42 H42C 109.5
H42B C42 H42C 109.5

loop_
_geom_bond_atom_site_label_1
_geom_bond_atom_site_label_2
_geom_bond_distance
S1 O3 1.428(2)
S1 O4 1.435(2)
S1 N2 1.622(2)
S1 C15 1.772(3)
S2 O7 1.434(2)
S2 O8 1.434(2)
S2 N7 1.622(3)
S2 C36 1.770(3)
O1 C12 1.208(4)
O2 C12 1.353(4)
O2 C13 1.457(4)
O5 C33 1.198(4)
O6 C33 1.339(4)
O6 C34 1.468(4)
N1 C12 1.360(4)
N1 C11 1.416(4)
N1 C1 1.467(3)
N2 C5 1.475(4)
N2 C2 1.500(3)
N3 N4 1.235(4)
N3 C1 1.476(4)
N4 N5 1.135(4)
N6 C33 1.376(4)
N6 C32 1.410(4)
N6 C22 1.463(4)
N7 C26 1.483(4)
N7 C23 1.499(3)
N8 N9 1.236(4)
N8 C22 1.479(4)
N9 N10 1.121(4)
C1 C2 1.557(4)
C1 H1 1.0000
C2 C6 1.523(4)
C2 C3 1.543(4)
C3 C4 1.522(4)
C3 H3A 0.9900
C3 H3B 0.9900
C4 C5 1.499(5)
C4 H4A 0.9900
C4 H4B 0.9900
C5 H5A 0.9900
C5 H5B 0.9900
C6 C7 1.382(4)
C6 C11 1.387(4)
C7 C8 1.392(4)
C7 H7 0.9500
C8 C9 1.387(5)
C8 H8 0.9500
C9 C10 1.382(4)
C9 H9 0.9500
C10 C11 1.391(4)
C10 H10 0.9500
C13 C14 1.489(5)
C13 H13A 0.9900
C13 H13B 0.9900
C14 H14A 0.9800
C14 H14B 0.9800
C14 H14C 0.9800
C15 C16 1.381(4)
C15 C20 1.388(4)
C16 C17 1.388(5)
C16 H16 0.9500
C17 C18 1.388(5)
C17 H17 0.9500
C18 C19 1.385(5)
C18 C21 1.503(5)
C19 C20 1.380(4)
C19 H19 0.9500
C20 H20 0.9500
C21 H21A 0.9800
C21 H21B 0.9800
C21 H21C 0.9800
C22 C23 1.574(4)
C22 H22 1.0000
C23 C27 1.509(4)
C23 C24 1.534(4)
C24 C25 1.519(4)
C24 H24A 0.9900
C24 H24B 0.9900
C25 C26 1.516(5)
C25 H25A 0.9900
C25 H25B 0.9900
C26 H26A 0.9900
C26 H26B 0.9900
C27 C32 1.384(4)
C27 C28 1.384(4)
C28 C29 1.394(5)
C28 H28 0.9500
C29 C30 1.375(5)
C29 H29 0.9500
C30 C31 1.376(5)
C30 H30 0.9500
C31 C32 1.393(4)
C31 H31 0.9500
C34 C35 1.481(6)
C34 H34A 0.9900
C34 H34B 0.9900
C35 H35A 0.9800
C35 H35B 0.9800
C35 H35C 0.9800
C36 C37 1.384(4)
C36 C41 1.388(4)
C37 C38 1.384(4)
C37 H37 0.9500
C38 C39 1.394(4)
C38 H38 0.9500
C39 C40 1.386(5)
C39 C42 1.512(5)
C40 C41 1.384(4)
C40 H40 0.9500
C41 H41 0.9500
C42 H42A 0.9800
C42 H42B 0.9800
C42 H42C 0.9800

loop_
_geom_torsion_atom_site_label_1
_geom_torsion_atom_site_label_2
_geom_torsion_atom_site_label_3
_geom_torsion_atom_site_label_4
_geom_torsion
O3 S1 N2 C5 167.5(2)
O4 S1 N2 C5 38.2(3)
C15 S1 N2 C5 -75.8(2)
O3 S1 N2 C2 -29.2(3)
O4 S1 N2 C2 -158.4(2)
C15 S1 N2 C2 87.5(3)
C1 N3 N4 N5 -178(100)
O7 S2 N7 C26 -30.2(3)
O8 S2 N7 C26 -158.9(2)
C36 S2 N7 C26 84.8(3)
O7 S2 N7 C23 162.9(2)
O8 S2 N7 C23 34.1(3)
C36 S2 N7 C23 -82.2(3)
C22 N8 N9 N10 -178(100)
C12 N1 C1 N3 -91.6(3)
C11 N1 C1 N3 103.7(3)
C12 N1 C1 C2 150.5(3)
C11 N1 C1 C2 -14.2(3)
N4 N3 C1 N1 101.0(3)
N4 N3 C1 C2 -144.4(2)
C5 N2 C2 C6 106.8(3)
S1 N2 C2 C6 -57.4(3)
C5 N2 C2 C3 -16.7(3)
S1 N2 C2 C3 179.1(2)
C5 N2 C2 C1 -138.0(3)
S1 N2 C2 C1 57.8(3)
N1 C1 C2 N2 -106.3(2)
N3 C1 C2 N2 136.1(2)
N1 C1 C2 C6 15.8(3)
N3 C1 C2 C6 -101.8(2)
N1 C1 C2 C3 141.0(2)
N3 C1 C2 C3 23.3(3)
N2 C2 C3 C4 32.0(3)
C6 C2 C3 C4 -90.7(3)
C1 C2 C3 C4 151.2(2)
C2 C3 C4 C5 -37.0(3)
C2 N2 C5 C4 -5.3(3)
S1 N2 C5 C4 160.2(2)
C3 C4 C5 N2 25.8(3)
N2 C2 C6 C7 -71.8(4)
C3 C2 C6 C7 43.3(4)
C1 C2 C6 C7 167.9(3)
N2 C2 C6 C11 107.4(3)
C3 C2 C6 C11 -137.5(3)
C1 C2 C6 C11 -12.9(3)
C11 C6 C7 C8 -1.2(5)
C2 C6 C7 C8 178.0(3)
C6 C7 C8 C9 -0.7(5)
C7 C8 C9 C10 1.5(5)
C8 C9 C10 C11 -0.3(5)
C7 C6 C11 C10 2.4(5)
C2 C6 C11 C10 -176.9(3)
C7 C6 C11 N1 -175.9(3)
C2 C6 C11 N1 4.8(3)
C9 C10 C11 C6 -1.6(5)
C9 C10 C11 N1 176.4(3)
C12 N1 C11 C6 -158.2(3)
C1 N1 C11 C6 6.4(3)
C12 N1 C11 C10 23.6(5)
C1 N1 C11 C10 -171.8(3)
C13 O2 C12 O1 10.5(4)
C13 O2 C12 N1 -170.5(2)
C11 N1 C12 O1 0.6(5)
C1 N1 C12 O1 -162.0(3)
C11 N1 C12 O2 -178.3(2)
C1 N1 C12 O2 19.1(4)
C12 O2 C13 C14 86.1(3)
O3 S1 C15 C16 -154.4(2)
O4 S1 C15 C16 -24.5(3)
N2 S1 C15 C16 88.9(3)
O3 S1 C15 C20 24.4(3)
O4 S1 C15 C20 154.3(2)
N2 S1 C15 C20 -92.4(3)
C20 C15 C16 C17 1.1(5)
S1 C15 C16 C17 179.8(3)
C15 C16 C17 C18 -1.5(5)
C16 C17 C18 C19 1.3(5)
C16 C17 C18 C21 -178.2(3)
C17 C18 C19 C20 -0.6(5)
C21 C18 C19 C20 178.8(3)
C18 C19 C20 C15 0.2(5)
C16 C15 C20 C19 -0.5(5)
S1 C15 C20 C19 -179.2(2)
C33 N6 C22 N8 96.9(3)
C32 N6 C22 N8 -107.1(3)
C33 N6 C22 C23 -144.8(3)
C32 N6 C22 C23 11.2(3)
N9 N8 C22 N6 -89.8(3)
N9 N8 C22 C23 154.7(3)
C26 N7 C23 C27 -126.1(3)
S2 N7 C23 C27 41.8(3)
C26 N7 C23 C24 -3.1(3)
S2 N7 C23 C24 164.8(2)
C26 N7 C23 C22 120.0(3)
S2 N7 C23 C22 -72.1(3)
N6 C22 C23 N7 111.1(2)
N8 C22 C23 N7 -129.7(2)
N6 C22 C23 C27 -11.3(3)
N8 C22 C23 C27 107.9(3)
N6 C22 C23 C24 -135.6(2)
N8 C22 C23 C24 -16.3(3)
N7 C23 C24 C25 26.6(3)
C27 C23 C24 C25 151.0(3)
C22 C23 C24 C25 -90.7(3)
C23 C24 C25 C26 -40.5(3)
C23 N7 C26 C25 -21.3(3)
S2 N7 C26 C25 170.2(2)
C24 C25 C26 N7 36.8(3)
N7 C23 C27 C32 -109.3(3)
C24 C23 C27 C32 134.4(3)
C22 C23 C27 C32 8.2(3)
N7 C23 C27 C28 71.4(4)
C24 C23 C27 C28 -44.9(4)
C22 C23 C27 C28 -171.1(3)
C32 C27 C28 C29 1.3(5)
C23 C27 C28 C29 -179.5(3)
C27 C28 C29 C30 -0.4(5)
C28 C29 C30 C31 -0.5(6)
C29 C30 C31 C32 0.5(5)
C28 C27 C32 C31 -1.3(5)
C23 C27 C32 C31 179.3(3)
C28 C27 C32 N6 177.7(3)
C23 C27 C32 N6 -1.7(3)
C30 C31 C32 C27 0.4(5)
C30 C31 C32 N6 -178.4(3)
C33 N6 C32 C27 149.3(3)
C22 N6 C32 C27 -6.4(3)
C33 N6 C32 C31 -31.8(5)
C22 N6 C32 C31 172.5(3)
C34 O6 C33 O5 -13.3(5)
C34 O6 C33 N6 167.9(3)
C32 N6 C33 O5 7.8(5)
C22 N6 C33 O5 160.8(3)
C32 N6 C33 O6 -173.2(3)
C22 N6 C33 O6 -20.3(4)
C33 O6 C34 C35 -113.3(4)
O7 S2 C36 C37 34.6(3)
O8 S2 C36 C37 164.6(2)
N7 S2 C36 C37 -79.5(3)
O7 S2 C36 C41 -145.9(3)
O8 S2 C36 C41 -15.8(3)
N7 S2 C36 C41 100.1(3)
C41 C36 C37 C38 -1.0(5)
S2 C36 C37 C38 178.6(2)
C36 C37 C38 C39 1.1(5)
C37 C38 C39 C40 -0.7(5)
C37 C38 C39 C42 179.6(3)
C38 C39 C40 C41 0.1(5)
C42 C39 C40 C41 179.8(3)
C39 C40 C41 C36 0.0(5)
C37 C36 C41 C40 0.5(5)
S2 C36 C41 C40 -179.1(2)
